data_9007862
loop_
_publ_author_name
'Watson, W. H.'
'Kashyap, R. P.'

_publ_section_title
;
 Structures of two dibenzotetrathiafulvalene (DBTTF) salts:
 (DBTTF)Cu(NCS)2 and a redetermination of (DBTTF)I3
 Sample: Compound 2
;
_journal_name_full 'Acta Crystallographica, Section C'
_journal_page_first 2312
_journal_page_last 2316
_journal_paper_doi 10.1107/S0108270190004553
_journal_volume 46
_journal_year 1990
_chemical_formula_structural C14H8S4Cu(NCS)2
_chemical_formula_sum 'C16 Cu N2 S6'
_space_group_IT_number 2
_symmetry_space_group_name_Hall '-P 1'
_symmetry_space_group_name_H-M 'P -1'
_cell_angle_alpha 95.07
_cell_angle_beta 108.25
_cell_angle_gamma 112.50
_cell_length_a 8.390
_cell_length_b 9.667
_cell_length_c 12.699
_cell_formula_units_Z 2
_cell_volume 877.886
_database_code_amcsd 0010225
_exptl_crystal_density_diffrn 1.801
_cod_original_formula_sum 'Cu N2 C16 S6'
_cod_database_code 9007862
_amcsd_formula_title C14H8S4Cu(NCS)2

loop_
_space_group_symop_operation_xyz
x,y,z
-x,-y,-z

loop_
_atom_site_label
_atom_site_fract_x
_atom_site_fract_y
_atom_site_fract_z
_atom_site_U_iso_or_equiv
_atom_site_attached_hydrogens
Cu 0.34720 -0.46060 0.56860 0.05800 0
N 0.56540 -0.40580 0.68600 0.04400 0
C 0.68430 -0.36170 0.77250 0.06400 0
S 0.85520 -0.29350 0.89380 0.07100 0
N* 0.14020 -0.52500 0.44040 0.04800 0
C* 0.00970 -0.56440 0.36020 0.04800 0
S* -0.19490 -0.62580 0.25960 0.04600 0
C1 0.92910 0.04650 0.60740 0.02300 0
S2 0.97270 -0.07620 0.68940 0.03100 0
C3 0.17140 0.06630 0.79690 0.01900 0
C4 0.27250 0.03660 0.88760 0.05700 1
C5 0.43140 0.15620 0.97010 0.03900 1
C6 0.49400 0.30390 0.94640 0.05100 1
C7 0.38360 0.33760 0.85240 0.04200 1
C8 0.22320 0.21180 0.77630 0.02700 0
S9 0.08110 0.23590 0.65360 0.03400 0
C10 0.76820 -0.00560 0.50830 0.02500 0
S11 0.72880 0.11810 0.42860 0.03100 0
C12 0.51970 -0.01990 0.33130 0.04000 0
C13 0.40300 0.01350 0.23430 0.03900 1
C14 0.23630 -0.09720 0.16620 0.04300 1
C15 0.18430 -0.25210 0.17590 0.04500 1
C16 0.29740 -0.28890 0.26310 0.02800 1
C17 0.45900 -0.16780 0.34540 0.04300 0
S18 0.61090 -0.19640 0.46000 0.03300 0

loop_
_cod_related_entry_id
_cod_related_entry_database
_cod_related_entry_code
1 AMCSD 0010225
